data_4103981
loop_
_publ_author_name
'Itsik Bar-Nahum'
'Aalo K. Gupta'
'Stefan M. Huber'
'Mehmed Z. Ertem'
'Christopher J. Cramer'
'William B. Tolman'

_publ_contact_author_address
;Department of Chemistry and Center for Metals in Biocatalysis
University of Minnesota
207 Pleasant Street SE
Minneapolis, Minnesota 55455 (USA)
;
_publ_contact_author_email tolman@umn.edu
_publ_contact_author_fax '(+1) 612-624-7029'
_publ_contact_author_name 'Professor William B. Tolman'
_publ_contact_author_phone '(+1) 612-625-4061'
_publ_section_title
;
 Reduction of Nitrous Oxide to Dinitrogen by a Mixed Valent
 Tricopper-Disulfido Cluster
;
_journal_name_full 'Journal of the American Chemical Society'
_journal_page_first 2812
_journal_page_last 2814
_journal_paper_doi 10.1021/ja808917k
_journal_volume 131
_journal_year 2009
_chemical_formula_moiety 'C27 H63 Cu3 N9 S2, 2(C F3  O3 S)'
_chemical_formula_sum 'C29 H63 Cu3 F6 N9 O6 S4'
_chemical_formula_weight 1066.74
_chemical_name_common 08016
_chemical_name_systematic
; 
 ? 
;
_space_group_IT_number 15
_symmetry_cell_setting monoclinic
_symmetry_space_group_name_Hall '-I 2ya'
_symmetry_space_group_name_H-M 'I 1 2/a 1'
_atom_sites_solution_hydrogens geom
_atom_sites_solution_primary direct
_atom_sites_solution_secondary difmap
_audit_creation_method SHELXL-97
_cell_angle_alpha 90.00
_cell_angle_beta 96.9920(10)
_cell_angle_gamma 90.00
_cell_formula_units_Z 8
_cell_length_a 23.7547(9)
_cell_length_b 12.9647(5)
_cell_length_c 29.9129(11)
_cell_measurement_reflns_used 3955
_cell_measurement_temperature 173(2)
_cell_measurement_theta_max 26.15
_cell_measurement_theta_min 2.49
_cell_volume 9143.8(6)
_computing_cell_refinement 'SAINT, Bruker'
_computing_data_collection 'SMART, Bruker'
_computing_data_reduction 'SAINT, Bruker'
_computing_molecular_graphics 'SHELXTL, Bruker'
_computing_structure_refinement 'SHELXL-97 (Sheldrick, 1997)'
_computing_structure_solution 'SHELXS-97 (Sheldrick, 1990)'
_diffrn_ambient_temperature 173(2)
_diffrn_measured_fraction_theta_full 0.999
_diffrn_measured_fraction_theta_max 0.999
_diffrn_measurement_device_type 'Bruker SMART Platform CCD'
_diffrn_measurement_method 'area detector, omega scans per phi'
_diffrn_radiation_monochromator graphite
_diffrn_radiation_source 'normal-focus sealed tube'
_diffrn_radiation_type MoK\a
_diffrn_radiation_wavelength 0.71073
_diffrn_reflns_av_R_equivalents 0.0484
_diffrn_reflns_av_sigmaI/netI 0.0362
_diffrn_reflns_limit_h_max 29
_diffrn_reflns_limit_h_min -29
_diffrn_reflns_limit_k_max 16
_diffrn_reflns_limit_k_min -16
_diffrn_reflns_limit_l_max 37
_diffrn_reflns_limit_l_min -37
_diffrn_reflns_number 47334
_diffrn_reflns_theta_full 26.40
_diffrn_reflns_theta_max 26.40
_diffrn_reflns_theta_min 1.37
_exptl_absorpt_coefficient_mu 1.638
_exptl_absorpt_correction_T_max 0.721
_exptl_absorpt_correction_T_min 0.560
_exptl_absorpt_correction_type multi-scan
_exptl_absorpt_process_details 'SADABS, R. Blessing, 1995'
_exptl_crystal_colour green
_exptl_crystal_density_diffrn 1.550
_exptl_crystal_density_method 'not measured'
_exptl_crystal_description block
_exptl_crystal_F_000 4424
_exptl_crystal_size_max 0.4
_exptl_crystal_size_mid 0.3
_exptl_crystal_size_min 0.2
_refine_diff_density_max 0.911
_refine_diff_density_min -0.730
_refine_diff_density_rms 0.077
_refine_ls_extinction_method none
_refine_ls_goodness_of_fit_ref 1.040
_refine_ls_hydrogen_treatment constr
_refine_ls_matrix_type full
_refine_ls_number_parameters 588
_refine_ls_number_reflns 9370
_refine_ls_number_restraints 73
_refine_ls_restrained_S_all 1.038
_refine_ls_R_factor_all 0.0571
_refine_ls_R_factor_gt 0.0353
_refine_ls_shift/su_max 0.001
_refine_ls_shift/su_mean 0.000
_refine_ls_structure_factor_coef Fsqd
_refine_ls_weighting_details 'calc w=1/[\s^2^(Fo^2^)+(0.0276P)^2^+29.8268P] where P=(Fo^2^+2Fc^2^)/3'
_refine_ls_weighting_scheme calc
_refine_ls_wR_factor_gt 0.0768
_refine_ls_wR_factor_ref 0.0884
_reflns_number_gt 7161
_reflns_number_total 9370
_reflns_threshold_expression >2sigma(I)
_cod_data_source_file ja808917k_si_003.cif
_cod_data_source_block 08016m
_cod_database_code 4103981

loop_
_symmetry_equiv_pos_as_xyz
'x, y, z'
'-x+1/2, y, -z'
'x+1/2, y+1/2, z+1/2'
'-x+1, y+1/2, -z+1/2'
'-x, -y, -z'
'x-1/2, -y, z'
'-x+1/2, -y+1/2, -z+1/2'
'x, -y+1/2, z+1/2'

loop_
_atom_site_label
_atom_site_type_symbol
_atom_site_fract_x
_atom_site_fract_y
_atom_site_fract_z
_atom_site_U_iso_or_equiv
_atom_site_adp_type
_atom_site_occupancy
_atom_site_symmetry_multiplicity
_atom_site_calc_flag
_atom_site_refinement_flags
_atom_site_disorder_assembly
_atom_site_disorder_group
Cu3 Cu 0.314421(14) 0.61710(3) 0.138520(11) 0.02179(9) Uani 1 1 d . A .
Cu1 Cu 0.342940(16) 0.88805(3) 0.121966(13) 0.03082(10) Uani 1 1 d D . .
Cu2 Cu 0.155875(14) 0.69239(3) 0.111999(12) 0.02306(9) Uani 1 1 d . A .
S1 S 0.29437(3) 0.75799(6) 0.09531(2) 0.02442(16) Uani 1 1 d . A .
S2 S 0.23940(3) 0.72328(6) 0.14433(2) 0.02269(15) Uani 1 1 d . . .
S4 S 0.54233(4) 0.76220(7) 0.25690(3) 0.0397(2) Uani 1 1 d . . .
N4 N 0.09295(11) 0.8064(2) 0.12854(9) 0.0301(6) Uani 1 1 d . . .
N5 N 0.12126(11) 0.7253(2) 0.04423(8) 0.0306(6) Uani 1 1 d . . .
N6 N 0.08745(10) 0.5898(2) 0.11118(9) 0.0296(6) Uani 1 1 d . . .
N7 N 0.32275(10) 0.5267(2) 0.19603(8) 0.0266(5) Uani 1 1 d . . .
N8 N 0.29170(10) 0.4696(2) 0.10390(8) 0.0294(6) Uani 1 1 d . . .
N9 N 0.39687(10) 0.5712(2) 0.13137(8) 0.0257(5) Uani 1 1 d . . .
N1 N 0.4106(3) 0.9860(8) 0.1114(5) 0.0386(14) Uani 0.441(19) 1 d PD A 1
C1 C 0.3881(6) 1.0940(8) 0.1041(7) 0.045(2) Uani 0.441(19) 1 d PD A 1
H1A H 0.4071 1.1276 0.0803 0.054 Uiso 0.441(19) 1 calc PR A 1
H1B H 0.3972 1.1340 0.1322 0.054 Uiso 0.441(19) 1 calc PR A 1
C2 C 0.3248(7) 1.0960(11) 0.0906(6) 0.052(3) Uani 0.441(19) 1 d PD A 1
H2A H 0.3112 1.1681 0.0914 0.062 Uiso 0.441(19) 1 calc PR A 1
H2B H 0.3164 1.0707 0.0593 0.062 Uiso 0.441(19) 1 calc PR A 1
N2 N 0.2945(4) 1.0326(6) 0.1202(5) 0.0417(16) Uani 0.441(19) 1 d PD A 1
C3 C 0.2986(8) 1.0735(10) 0.1666(6) 0.047(2) Uani 0.441(19) 1 d PD A 1
H3A H 0.2616 1.1034 0.1719 0.057 Uiso 0.441(19) 1 calc PR A 1
H3B H 0.3273 1.1291 0.1703 0.057 Uiso 0.441(19) 1 calc PR A 1
C4 C 0.3148(9) 0.9900(15) 0.2008(5) 0.0414(19) Uani 0.441(19) 1 d PD A 1
H4A H 0.3229 1.0220 0.2310 0.050 Uiso 0.441(19) 1 calc PR A 1
H4B H 0.2822 0.9427 0.2016 0.050 Uiso 0.441(19) 1 calc PR A 1
N3 N 0.3644(6) 0.9300(11) 0.19152(18) 0.0293(8) Uani 0.441(19) 1 d PD A 1
C5 C 0.4171(8) 0.9923(16) 0.1946(5) 0.0371(11) Uani 0.441(19) 1 d PD A 1
H5A H 0.4423 0.9724 0.2221 0.045 Uiso 0.441(19) 1 calc PR A 1
H5B H 0.4075 1.0662 0.1972 0.045 Uiso 0.441(19) 1 calc PR A 1
C6 C 0.4480(4) 0.9768(15) 0.1540(6) 0.038(2) Uani 0.441(19) 1 d PD A 1
H6A H 0.4787 1.0286 0.1545 0.046 Uiso 0.441(19) 1 calc PR A 1
H6B H 0.4657 0.9076 0.1556 0.046 Uiso 0.441(19) 1 calc PR A 1
C7 C 0.4404(9) 0.9531(17) 0.0735(7) 0.071(4) Uani 0.441(19) 1 d PD A 1
H7A H 0.4748 0.9945 0.0729 0.107 Uiso 0.441(19) 1 calc PR A 1
H7B H 0.4155 0.9628 0.0452 0.107 Uiso 0.441(19) 1 calc PR A 1
H7C H 0.4506 0.8801 0.0770 0.107 Uiso 0.441(19) 1 calc PR A 1
C8 C 0.2349(6) 1.0208(17) 0.1009(8) 0.076(4) Uani 0.441(19) 1 d PD A 1
H8A H 0.2170 1.0888 0.0974 0.114 Uiso 0.441(19) 1 calc PR A 1
H8B H 0.2149 0.9785 0.1211 0.114 Uiso 0.441(19) 1 calc PR A 1
H8C H 0.2331 0.9871 0.0714 0.114 Uiso 0.441(19) 1 calc PR A 1
C9 C 0.3713(10) 0.8402(16) 0.2215(6) 0.039(3) Uani 0.441(19) 1 d PD A 1
H9A H 0.3750 0.8634 0.2529 0.059 Uiso 0.441(19) 1 calc PR A 1
H9B H 0.4054 0.8019 0.2161 0.059 Uiso 0.441(19) 1 calc PR A 1
H9C H 0.3380 0.7953 0.2156 0.059 Uiso 0.441(19) 1 calc PR A 1
N1' N 0.4191(3) 0.9665(7) 0.1154(4) 0.0386(14) Uani 0.559(19) 1 d PD A 2
C1' C 0.4050(5) 1.0776(7) 0.1043(5) 0.045(2) Uani 0.559(19) 1 d PD A 2
H1'1 H 0.4295 1.1024 0.0820 0.054 Uiso 0.559(19) 1 calc PR A 2
H1'2 H 0.4135 1.1198 0.1319 0.054 Uiso 0.559(19) 1 calc PR A 2
C2' C 0.3437(6) 1.0924(8) 0.0856(5) 0.052(3) Uani 0.559(19) 1 d PD A 2
H2'1 H 0.3352 1.1672 0.0836 0.062 Uiso 0.559(19) 1 calc PR A 2
H2'2 H 0.3374 1.0637 0.0547 0.062 Uiso 0.559(19) 1 calc PR A 2
N2' N 0.3053(4) 1.0425(5) 0.1134(4) 0.0417(16) Uani 0.559(19) 1 d PD A 2
C3' C 0.3063(7) 1.0892(8) 0.1584(5) 0.047(2) Uani 0.559(19) 1 d PD A 2
H3'1 H 0.2710 1.1288 0.1599 0.057 Uiso 0.559(19) 1 calc PR A 2
H3'2 H 0.3387 1.1377 0.1637 0.057 Uiso 0.559(19) 1 calc PR A 2
C4' C 0.3119(7) 1.0077(12) 0.1947(4) 0.0414(19) Uani 0.559(19) 1 d PD A 2
H4'1 H 0.3176 1.0418 0.2245 0.050 Uiso 0.559(19) 1 calc PR A 2
H4'2 H 0.2760 0.9681 0.1928 0.050 Uiso 0.559(19) 1 calc PR A 2
N3' N 0.3589(5) 0.9359(9) 0.19121(15) 0.0293(8) Uani 0.559(19) 1 d PD A 2
C5' C 0.4151(6) 0.9877(13) 0.1971(4) 0.0371(11) Uani 0.559(19) 1 d PD A 2
H5'1 H 0.4355 0.9691 0.2269 0.045 Uiso 0.559(19) 1 calc PR A 2
H5'2 H 0.4097 1.0634 0.1964 0.045 Uiso 0.559(19) 1 calc PR A 2
C6' C 0.4503(3) 0.9567(12) 0.1607(5) 0.038(2) Uani 0.559(19) 1 d PD A 2
H6'1 H 0.4846 1.0005 0.1627 0.046 Uiso 0.559(19) 1 calc PR A 2
H6'2 H 0.4627 0.8842 0.1656 0.046 Uiso 0.559(19) 1 calc PR A 2
C7' C 0.4522(7) 0.9215(14) 0.0817(6) 0.071(4) Uani 0.559(19) 1 d PD A 2
H7'1 H 0.4874 0.9608 0.0812 0.107 Uiso 0.559(19) 1 calc PR A 2
H7'2 H 0.4299 0.9243 0.0520 0.107 Uiso 0.559(19) 1 calc PR A 2
H7'3 H 0.4614 0.8496 0.0896 0.107 Uiso 0.559(19) 1 calc PR A 2
C8' C 0.2474(5) 1.0381(12) 0.0898(6) 0.076(4) Uani 0.559(19) 1 d PD A 2
H8'1 H 0.2332 1.1083 0.0838 0.114 Uiso 0.559(19) 1 calc PR A 2
H8'2 H 0.2228 1.0018 0.1086 0.114 Uiso 0.559(19) 1 calc PR A 2
H8'3 H 0.2477 1.0012 0.0612 0.114 Uiso 0.559(19) 1 calc PR A 2
C9' C 0.3569(7) 0.8522(13) 0.2240(5) 0.039(3) Uani 0.559(19) 1 d PD A 2
H9'1 H 0.3578 0.8814 0.2543 0.059 Uiso 0.559(19) 1 calc PR A 2
H9'2 H 0.3896 0.8066 0.2230 0.059 Uiso 0.559(19) 1 calc PR A 2
H9'3 H 0.3218 0.8126 0.2166 0.059 Uiso 0.559(19) 1 calc PR A 2
C10 C 0.08944(15) 0.8719(3) 0.08830(12) 0.0391(8) Uani 1 1 d . A .
H10A H 0.1252 0.9112 0.0886 0.047 Uiso 1 1 calc R . .
H10B H 0.0582 0.9221 0.0891 0.047 Uiso 1 1 calc R . .
C11 C 0.07929(14) 0.8100(3) 0.04537(11) 0.0360(8) Uani 1 1 d . A .
H11A H 0.0406 0.7803 0.0426 0.043 Uiso 1 1 calc R . .
H11B H 0.0815 0.8563 0.0193 0.043 Uiso 1 1 calc R . .
C12 C 0.09422(13) 0.6260(3) 0.03035(10) 0.0347(8) Uani 1 1 d . A .
H12A H 0.1240 0.5743 0.0267 0.042 Uiso 1 1 calc R . .
H12B H 0.0708 0.6346 0.0009 0.042 Uiso 1 1 calc R . .
C13 C 0.05728(13) 0.5869(3) 0.06439(11) 0.0338(7) Uani 1 1 d . A .
H13A H 0.0226 0.6298 0.0629 0.041 Uiso 1 1 calc R . .
H13B H 0.0455 0.5152 0.0567 0.041 Uiso 1 1 calc R . .
C14 C 0.05185(13) 0.6375(3) 0.14282(11) 0.0374(8) Uani 1 1 d . A .
H14A H 0.0713 0.6306 0.1739 0.045 Uiso 1 1 calc R . .
H14B H 0.0154 0.5997 0.1412 0.045 Uiso 1 1 calc R . .
C15 C 0.03983(13) 0.7499(3) 0.13295(11) 0.0360(8) Uani 1 1 d . A .
H15A H 0.0137 0.7564 0.1047 0.043 Uiso 1 1 calc R . .
H15B H 0.0211 0.7805 0.1576 0.043 Uiso 1 1 calc R . .
C16 C 0.11173(16) 0.8655(3) 0.16951(13) 0.0484(10) Uani 1 1 d . A .
H16A H 0.0853 0.9226 0.1723 0.073 Uiso 1 1 calc R . .
H16B H 0.1498 0.8932 0.1677 0.073 Uiso 1 1 calc R . .
H16C H 0.1126 0.8203 0.1958 0.073 Uiso 1 1 calc R . .
C17 C 0.16391(15) 0.7528(3) 0.01448(11) 0.0469(10) Uani 1 1 d . A .
H17A H 0.1454 0.7605 -0.0165 0.070 Uiso 1 1 calc R . .
H17B H 0.1926 0.6982 0.0155 0.070 Uiso 1 1 calc R . .
H17C H 0.1821 0.8179 0.0246 0.070 Uiso 1 1 calc R . .
C18 C 0.10388(15) 0.4846(3) 0.12591(14) 0.0478(10) Uani 1 1 d . A .
H18A H 0.0698 0.4440 0.1288 0.072 Uiso 1 1 calc R . .
H18B H 0.1276 0.4876 0.1551 0.072 Uiso 1 1 calc R . .
H18C H 0.1253 0.4523 0.1036 0.072 Uiso 1 1 calc R . .
C19 C 0.30582(14) 0.4185(2) 0.18393(11) 0.0335(7) Uani 1 1 d . A .
H19A H 0.2859 0.3885 0.2081 0.040 Uiso 1 1 calc R . .
H19B H 0.3402 0.3767 0.1816 0.040 Uiso 1 1 calc R . .
C20 C 0.26732(14) 0.4140(3) 0.13952(11) 0.0346(7) Uani 1 1 d . A .
H20A H 0.2611 0.3410 0.1304 0.042 Uiso 1 1 calc R . .
H20B H 0.2301 0.4445 0.1435 0.042 Uiso 1 1 calc R . .
C21 C 0.34511(14) 0.4226(3) 0.09242(11) 0.0364(8) Uani 1 1 d . A .
H21A H 0.3380 0.3878 0.0628 0.044 Uiso 1 1 calc R . .
H21B H 0.3586 0.3702 0.1153 0.044 Uiso 1 1 calc R . .
C22 C 0.39017(13) 0.5047(3) 0.09070(11) 0.0340(7) Uani 1 1 d . A .
H22A H 0.4269 0.4709 0.0876 0.041 Uiso 1 1 calc R . .
H22B H 0.3800 0.5483 0.0638 0.041 Uiso 1 1 calc R . .
C23 C 0.41904(12) 0.5127(2) 0.17297(10) 0.0287(7) Uani 1 1 d . A .
H23A H 0.4592 0.5317 0.1821 0.034 Uiso 1 1 calc R . .
H23B H 0.4174 0.4378 0.1665 0.034 Uiso 1 1 calc R . .
C24 C 0.38442(13) 0.5365(3) 0.21109(10) 0.0299(7) Uani 1 1 d . A .
H24A H 0.3952 0.4884 0.2364 0.036 Uiso 1 1 calc R . .
H24B H 0.3928 0.6075 0.2221 0.036 Uiso 1 1 calc R . .
C25 C 0.29001(14) 0.5645(3) 0.23119(10) 0.0353(8) Uani 1 1 d . A .
H25A H 0.2993 0.5234 0.2586 0.053 Uiso 1 1 calc R . .
H25B H 0.2494 0.5584 0.2208 0.053 Uiso 1 1 calc R . .
H25C H 0.2995 0.6370 0.2377 0.053 Uiso 1 1 calc R . .
C26 C 0.25015(15) 0.4822(3) 0.06358(11) 0.0424(9) Uani 1 1 d . A .
H26A H 0.2373 0.4142 0.0523 0.064 Uiso 1 1 calc R . .
H26B H 0.2679 0.5188 0.0403 0.064 Uiso 1 1 calc R . .
H26C H 0.2176 0.5220 0.0714 0.064 Uiso 1 1 calc R . .
C27 C 0.43471(13) 0.6582(3) 0.12445(12) 0.0361(8) Uani 1 1 d . A .
H27A H 0.4709 0.6317 0.1166 0.054 Uiso 1 1 calc R . .
H27B H 0.4415 0.6989 0.1522 0.054 Uiso 1 1 calc R . .
H27C H 0.4169 0.7019 0.1000 0.054 Uiso 1 1 calc R . .
C29 C 0.58849(19) 0.7504(3) 0.21402(14) 0.0547(11) Uani 1 1 d . . .
O4 O 0.50330(13) 0.6786(2) 0.24742(11) 0.0665(9) Uani 1 1 d . . .
O5 O 0.51918(11) 0.8629(2) 0.24960(9) 0.0540(7) Uani 1 1 d . . .
O6 O 0.58075(10) 0.75154(18) 0.29776(8) 0.0422(6) Uani 1 1 d . . .
F4 F 0.61711(14) 0.6618(2) 0.21633(9) 0.0912(10) Uani 1 1 d . . .
F5 F 0.62822(12) 0.8255(2) 0.21674(9) 0.0810(9) Uani 1 1 d . . .
F6 F 0.56127(13) 0.7563(2) 0.17246(8) 0.0777(8) Uani 1 1 d . . .
O1 O 0.1167(7) 0.3905(8) 0.0123(7) 0.062(2) Uani 0.396(5) 1 d PD B 1
O2 O 0.0327(8) 0.3165(16) 0.0378(11) 0.0552(18) Uani 0.396(5) 1 d PD B 1
O3 O 0.0624(13) 0.2640(13) -0.0337(5) 0.039(2) Uani 0.396(5) 1 d PD B 1
S3 S 0.0780(4) 0.3057(6) 0.0107(4) 0.0360(4) Uani 0.396(5) 1 d PD B 1
C28 C 0.1202(3) 0.2033(6) 0.0392(2) 0.056(2) Uani 0.396(5) 1 d PD B 1
F1 F 0.1365(4) 0.2274(8) 0.0819(2) 0.098(2) Uani 0.396(5) 1 d PD B 1
F2 F 0.0917(4) 0.1153(6) 0.0384(3) 0.0917(17) Uani 0.396(5) 1 d PD B 1
F3 F 0.1667(4) 0.1870(7) 0.0196(3) 0.089(2) Uani 0.396(5) 1 d PD B 1
O1' O 0.1283(4) 0.3575(6) 0.0230(4) 0.062(2) Uani 0.604(5) 1 d PD B 2
O2' O 0.0298(5) 0.3233(10) 0.0308(7) 0.0552(18) Uani 0.604(5) 1 d PD B 2
O3' O 0.0692(8) 0.2748(8) -0.0374(3) 0.039(2) Uani 0.604(5) 1 d PD B 2
S3' S 0.0792(3) 0.2954(4) 0.0103(3) 0.0360(4) Uani 0.604(5) 1 d PD B 2
C28' C 0.0964(2) 0.1695(5) 0.03416(17) 0.056(2) Uani 0.604(5) 1 d PD B 2
F1' F 0.1068(3) 0.1718(5) 0.07870(15) 0.098(2) Uani 0.604(5) 1 d PD B 2
F2' F 0.0541(3) 0.1028(4) 0.0231(2) 0.0917(17) Uani 0.604(5) 1 d PD B 2
F3' F 0.1421(3) 0.1300(5) 0.01910(19) 0.089(2) Uani 0.604(5) 1 d PD B 2

loop_
_atom_site_aniso_label
_atom_site_aniso_U_11
_atom_site_aniso_U_22
_atom_site_aniso_U_33
_atom_site_aniso_U_23
_atom_site_aniso_U_13
_atom_site_aniso_U_12
Cu3 0.01757(17) 0.02635(19) 0.02141(18) 0.00110(14) 0.00218(13) 0.00173(14)
Cu1 0.0285(2) 0.0333(2) 0.0299(2) 0.00228(16) 0.00026(16) -0.01255(17)
Cu2 0.01522(17) 0.0308(2) 0.02267(18) 0.00102(15) 0.00054(13) -0.00136(14)
S1 0.0202(3) 0.0289(4) 0.0239(4) 0.0026(3) 0.0016(3) -0.0039(3)
S2 0.0166(3) 0.0275(4) 0.0237(4) 0.0003(3) 0.0013(3) 0.0000(3)
S4 0.0381(5) 0.0322(5) 0.0449(5) -0.0030(4) -0.0110(4) -0.0026(4)
N4 0.0228(13) 0.0374(15) 0.0294(14) -0.0074(12) -0.0001(11) 0.0021(11)
N5 0.0231(13) 0.0458(17) 0.0226(13) 0.0033(12) 0.0021(10) 0.0022(12)
N6 0.0209(13) 0.0347(15) 0.0321(14) 0.0059(11) -0.0011(11) -0.0049(11)
N7 0.0248(13) 0.0299(14) 0.0251(13) 0.0038(11) 0.0034(10) 0.0036(11)
N8 0.0247(13) 0.0334(15) 0.0288(14) -0.0057(11) -0.0024(11) 0.0014(11)
N9 0.0200(12) 0.0323(14) 0.0245(13) 0.0005(11) 0.0014(10) 0.0019(11)
N1 0.039(2) 0.038(3) 0.040(2) -0.003(2) 0.010(2) -0.019(2)
C1 0.049(6) 0.045(3) 0.040(2) 0.011(3) 0.001(4) -0.027(4)
C2 0.051(8) 0.049(3) 0.052(4) 0.022(2) -0.011(4) -0.023(4)
N2 0.034(3) 0.0320(19) 0.055(4) 0.0191(19) -0.014(2) -0.017(2)
C3 0.032(4) 0.029(3) 0.080(6) 0.008(3) 0.005(3) -0.002(3)
C4 0.040(3) 0.040(5) 0.045(3) -0.005(3) 0.009(3) 0.004(3)
N3 0.031(2) 0.0262(17) 0.0300(14) 0.0025(11) 0.0007(12) -0.0016(15)
C5 0.033(2) 0.036(2) 0.039(2) -0.0013(18) -0.0070(17) -0.0049(16)
C6 0.0259(19) 0.034(5) 0.054(5) -0.001(3) 0.0012(19) -0.009(2)
C7 0.079(7) 0.073(10) 0.071(6) -0.030(6) 0.048(6) -0.050(6)
C8 0.043(5) 0.049(6) 0.123(9) 0.027(5) -0.039(5) -0.016(4)
C9 0.048(8) 0.038(4) 0.031(2) 0.002(2) 0.002(3) -0.001(4)
N1' 0.039(2) 0.038(3) 0.040(2) -0.003(2) 0.010(2) -0.019(2)
C1' 0.049(6) 0.045(3) 0.040(2) 0.011(3) 0.001(4) -0.027(4)
C2' 0.051(8) 0.049(3) 0.052(4) 0.022(2) -0.011(4) -0.023(4)
N2' 0.034(3) 0.0320(19) 0.055(4) 0.0191(19) -0.014(2) -0.017(2)
C3' 0.032(4) 0.029(3) 0.080(6) 0.008(3) 0.005(3) -0.002(3)
C4' 0.040(3) 0.040(5) 0.045(3) -0.005(3) 0.009(3) 0.004(3)
N3' 0.031(2) 0.0262(17) 0.0300(14) 0.0025(11) 0.0007(12) -0.0016(15)
C5' 0.033(2) 0.036(2) 0.039(2) -0.0013(18) -0.0070(17) -0.0049(16)
C6' 0.0259(19) 0.034(5) 0.054(5) -0.001(3) 0.0012(19) -0.009(2)
C7' 0.079(7) 0.073(10) 0.071(6) -0.030(6) 0.048(6) -0.050(6)
C8' 0.043(5) 0.049(6) 0.123(9) 0.027(5) -0.039(5) -0.016(4)
C9' 0.048(8) 0.038(4) 0.031(2) 0.002(2) 0.002(3) -0.001(4)
C10 0.0307(18) 0.0347(19) 0.050(2) 0.0042(16) -0.0018(15) 0.0071(15)
C11 0.0294(17) 0.046(2) 0.0311(17) 0.0129(15) -0.0022(14) 0.0040(15)
C12 0.0276(17) 0.049(2) 0.0257(16) -0.0089(15) -0.0038(13) 0.0051(15)
C13 0.0232(16) 0.0381(19) 0.0382(18) -0.0072(15) -0.0037(13) -0.0048(14)
C14 0.0218(16) 0.062(2) 0.0291(17) 0.0087(16) 0.0051(13) -0.0081(16)
C15 0.0193(15) 0.057(2) 0.0322(17) -0.0081(16) 0.0065(13) 0.0039(15)
C16 0.040(2) 0.055(2) 0.047(2) -0.0254(19) -0.0055(17) 0.0078(18)
C17 0.0340(19) 0.080(3) 0.0282(18) 0.0135(18) 0.0084(15) -0.0018(19)
C18 0.0339(19) 0.041(2) 0.065(3) 0.0180(19) -0.0067(18) -0.0099(16)
C19 0.0324(17) 0.0308(17) 0.0373(18) 0.0074(14) 0.0043(14) 0.0009(14)
C20 0.0298(17) 0.0285(17) 0.045(2) 0.0006(15) 0.0014(14) -0.0044(14)
C21 0.0339(18) 0.0405(19) 0.0340(18) -0.0134(15) 0.0012(14) 0.0059(15)
C22 0.0295(17) 0.044(2) 0.0297(17) -0.0066(14) 0.0088(13) 0.0073(15)
C23 0.0208(15) 0.0322(17) 0.0316(16) -0.0010(13) -0.0031(12) 0.0049(13)
C24 0.0275(16) 0.0354(18) 0.0249(15) 0.0037(13) -0.0043(12) 0.0030(14)
C25 0.0360(18) 0.045(2) 0.0266(16) 0.0064(14) 0.0116(14) 0.0046(15)
C26 0.0360(19) 0.052(2) 0.0360(19) -0.0086(16) -0.0098(15) -0.0023(17)
C27 0.0217(16) 0.044(2) 0.043(2) 0.0062(16) 0.0076(14) 0.0009(14)
C29 0.058(3) 0.053(3) 0.048(2) -0.0130(19) -0.0117(19) 0.001(2)
O4 0.0610(19) 0.0536(18) 0.079(2) -0.0054(16) -0.0169(16) -0.0248(15)
O5 0.0500(16) 0.0458(16) 0.0611(18) -0.0006(13) -0.0138(13) 0.0113(13)
O6 0.0473(15) 0.0335(13) 0.0419(14) -0.0004(11) -0.0105(11) 0.0000(11)
F4 0.110(2) 0.090(2) 0.0720(19) -0.0265(16) 0.0056(17) 0.0473(19)
F5 0.0720(18) 0.107(2) 0.0667(17) -0.0249(16) 0.0216(14) -0.0272(17)
F6 0.097(2) 0.093(2) 0.0393(14) -0.0111(13) -0.0091(13) -0.0020(17)
O1 0.056(4) 0.068(5) 0.062(6) -0.017(4) 0.001(3) -0.026(4)
O2 0.0369(18) 0.073(3) 0.055(6) -0.015(2) 0.004(3) 0.0111(15)
O3 0.034(4) 0.046(2) 0.0348(19) -0.0037(16) -0.003(3) 0.001(2)
S3 0.0320(5) 0.0357(10) 0.0384(5) -0.0060(8) -0.0039(4) 0.0005(6)
C28 0.073(6) 0.048(5) 0.045(3) 0.004(3) -0.001(4) 0.008(4)
F1 0.134(6) 0.121(6) 0.0380(18) 0.019(3) 0.001(3) 0.057(4)
F2 0.120(5) 0.045(2) 0.111(4) 0.020(2) 0.018(4) -0.014(3)
F3 0.093(5) 0.104(5) 0.069(2) -0.001(4) 0.002(3) 0.070(4)
O1' 0.056(4) 0.068(5) 0.062(6) -0.017(4) 0.001(3) -0.026(4)
O2' 0.0369(18) 0.073(3) 0.055(6) -0.015(2) 0.004(3) 0.0111(15)
O3' 0.034(4) 0.046(2) 0.0348(19) -0.0037(16) -0.003(3) 0.001(2)
S3' 0.0320(5) 0.0357(10) 0.0384(5) -0.0060(8) -0.0039(4) 0.0005(6)
C28' 0.073(6) 0.048(5) 0.045(3) 0.004(3) -0.001(4) 0.008(4)
F1' 0.134(6) 0.121(6) 0.0380(18) 0.019(3) 0.001(3) 0.057(4)
F2' 0.120(5) 0.045(2) 0.111(4) 0.020(2) 0.018(4) -0.014(3)
F3' 0.093(5) 0.104(5) 0.069(2) -0.001(4) 0.002(3) 0.070(4)

loop_
_atom_type_symbol
_atom_type_description
_atom_type_scat_dispersion_real
_atom_type_scat_dispersion_imag
_atom_type_scat_source
C C 0.0033 0.0016 'International Tables Vol C Tables 4.2.6.8 and 6.1.1.4'
H H 0.0000 0.0000 'International Tables Vol C Tables 4.2.6.8 and 6.1.1.4'
N N 0.0061 0.0033 'International Tables Vol C Tables 4.2.6.8 and 6.1.1.4'
O O 0.0106 0.0060 'International Tables Vol C Tables 4.2.6.8 and 6.1.1.4'
F F 0.0171 0.0103 'International Tables Vol C Tables 4.2.6.8 and 6.1.1.4'
S S 0.1246 0.1234 'International Tables Vol C Tables 4.2.6.8 and 6.1.1.4'
Cu Cu 0.3201 1.2651 'International Tables Vol C Tables 4.2.6.8 and 6.1.1.4'

loop_
_geom_angle_atom_site_label_1
_geom_angle_atom_site_label_2
_geom_angle_atom_site_label_3
_geom_angle
N7 Cu3 N9 85.84(10)
N7 Cu3 N8 83.84(10)
N9 Cu3 N8 83.31(10)
N7 Cu3 S1 157.93(7)
N9 Cu3 S1 107.97(7)
N8 Cu3 S1 114.20(7)
N7 Cu3 S2 106.00(7)
N9 Cu3 S2 159.37(7)
N8 Cu3 S2 114.23(7)
S1 Cu3 S2 56.00(3)
N1 Cu1 N1' 9.2(4)
N1 Cu1 S1 143.8(4)
N1' Cu1 S1 140.9(3)
N1 Cu1 N3 84.1(3)
N1' Cu1 N3 82.1(7)
S1 Cu1 N3 127.8(4)
N1 Cu1 N3' 85.5(7)
N1' Cu1 N3' 84.1(2)
S1 Cu1 N3' 127.6(3)
N3 Cu1 N3' 4.0(6)
N1 Cu1 N2' 74.9(4)
N1' Cu1 N2' 83.7(2)
S1 Cu1 N2' 118.8(3)
N3 Cu1 N2' 85.9(6)
N3' Cu1 N2' 82.6(2)
N1 Cu1 N2 83.6(3)
N1' Cu1 N2 92.3(4)
S1 Cu1 N2 113.9(3)
N3 Cu1 N2 82.5(2)
N3' Cu1 N2 78.9(6)
N2' Cu1 N2 9.7(4)
N6 Cu2 N5 84.70(10)
N6 Cu2 S2 143.08(7)
N5 Cu2 S2 128.39(7)
N6 Cu2 N4 83.24(10)
N5 Cu2 N4 83.42(10)
S2 Cu2 N4 113.01(7)
S2 S1 Cu1 104.96(4)
S2 S1 Cu3 62.48(3)
Cu1 S1 Cu3 110.96(3)
S1 S2 Cu2 109.99(4)
S1 S2 Cu3 61.52(3)
Cu2 S2 Cu3 123.02(4)
O5 S4 O4 115.78(18)
O5 S4 O6 114.29(15)
O4 S4 O6 115.06(17)
O5 S4 C29 103.15(19)
O4 S4 C29 103.4(2)
O6 S4 C29 102.68(17)
C10 N4 C16 111.4(3)
C10 N4 C15 113.3(3)
C16 N4 C15 111.1(3)
C10 N4 Cu2 100.17(19)
C16 N4 Cu2 113.1(2)
C15 N4 Cu2 107.27(19)
C17 N5 C12 110.4(3)
C17 N5 C11 110.4(3)
C12 N5 C11 112.4(2)
C17 N5 Cu2 114.1(2)
C12 N5 Cu2 101.33(19)
C11 N5 Cu2 107.93(18)
C18 N6 C14 110.3(3)
C18 N6 C13 109.7(3)
C14 N6 C13 111.3(2)
C18 N6 Cu2 114.02(19)
C14 N6 Cu2 103.30(19)
C13 N6 Cu2 108.01(18)
C25 N7 C24 110.1(2)
C25 N7 C19 109.7(2)
C24 N7 C19 112.4(2)
C25 N7 Cu3 113.66(19)
C24 N7 Cu3 101.23(18)
C19 N7 Cu3 109.58(18)
C20 N8 C26 111.5(3)
C20 N8 C21 113.1(3)
C26 N8 C21 111.3(3)
C20 N8 Cu3 100.43(18)
C26 N8 Cu3 112.9(2)
C21 N8 Cu3 107.24(18)
C27 N9 C22 109.7(2)
C27 N9 C23 110.2(2)
C22 N9 C23 112.3(2)
C27 N9 Cu3 113.14(19)
C22 N9 Cu3 104.01(17)
C23 N9 Cu3 107.43(17)
C6 N1 C7 110.5(6)
C6 N1 C1 111.6(5)
C7 N1 C1 110.8(6)
C6 N1 Cu1 102.3(5)
C7 N1 Cu1 112.8(9)
C1 N1 Cu1 108.5(4)
N1 C1 C2 112.4(5)
N1 C1 H1A 109.1
C2 C1 H1A 109.1
N1 C1 H1B 109.1
C2 C1 H1B 109.1
H1A C1 H1B 107.9
N2 C2 C1 112.1(5)
N2 C2 H2A 109.2
C1 C2 H2A 109.2
N2 C2 H2B 109.2
C1 C2 H2B 109.2
H2A C2 H2B 107.9
C2 N2 C8 110.1(6)
C2 N2 C3 112.7(6)
C8 N2 C3 110.9(6)
C2 N2 Cu1 101.5(6)
C8 N2 Cu1 113.4(10)
C3 N2 Cu1 108.0(4)
N2 C3 C4 111.3(5)
N2 C3 H3A 109.4
C4 C3 H3A 109.4
N2 C3 H3B 109.4
C4 C3 H3B 109.4
H3A C3 H3B 108.0
N3 C4 C3 113.4(5)
N3 C4 H4A 108.9
C3 C4 H4A 108.9
N3 C4 H4B 108.9
C3 C4 H4B 108.9
H4A C4 H4B 107.7
C4 N3 C9 109.7(5)
C4 N3 C5 113.0(5)
C9 N3 C5 111.3(5)
C4 N3 Cu1 102.5(5)
C9 N3 Cu1 112.8(10)
C5 N3 Cu1 107.2(4)
N3 C5 C6 111.5(5)
N3 C5 H5A 109.3
C6 C5 H5A 109.3
N3 C5 H5B 109.3
C6 C5 H5B 109.3
H5A C5 H5B 108.0
N1 C6 C5 112.8(5)
N1 C6 H6A 109.0
C5 C6 H6A 109.0
N1 C6 H6B 109.0
C5 C6 H6B 109.0
H6A C6 H6B 107.8
C6' N1' C7' 110.1(5)
C6' N1' C1' 111.1(4)
C7' N1' C1' 110.4(5)
C6' N1' Cu1 102.5(4)
C7' N1' Cu1 114.2(7)
C1' N1' Cu1 108.3(4)
N1' C1' C2' 112.4(4)
N1' C1' H1'1 109.1
C2' C1' H1'1 109.1
N1' C1' H1'2 109.1
C2' C1' H1'2 109.1
H1'1 C1' H1'2 107.8
N2' C2' C1' 112.0(5)
N2' C2' H2'1 109.2
C1' C2' H2'1 109.2
N2' C2' H2'2 109.2
C1' C2' H2'2 109.2
H2'1 C2' H2'2 107.9
C2' N2' C8' 111.0(5)
C2' N2' C3' 113.3(5)
C8' N2' C3' 111.4(5)
C2' N2' Cu1 101.4(5)
C8' N2' Cu1 111.4(7)
C3' N2' Cu1 107.8(3)
N2' C3' C4' 111.1(5)
N2' C3' H3'1 109.4
C4' C3' H3'1 109.4
N2' C3' H3'2 109.4
C4' C3' H3'2 109.4
H3'1 C3' H3'2 108.0
N3' C4' C3' 113.2(5)
N3' C4' H4'1 108.9
C3' C4' H4'1 108.9
N3' C4' H4'2 108.9
C3' C4' H4'2 108.9
H4'1 C4' H4'2 107.7
C4' N3' C9' 109.5(4)
C4' N3' C5' 112.7(4)
C9' N3' C5' 110.9(4)
C4' N3' Cu1 101.8(4)
C9' N3' Cu1 114.4(7)
C5' N3' Cu1 107.2(3)
N3' C5' C6' 111.2(4)
N3' C5' H5'1 109.4
C6' C5' H5'1 109.4
N3' C5' H5'2 109.4
C6' C5' H5'2 109.4
H5'1 C5' H5'2 108.0
N1' C6' C5' 112.4(5)
N1' C6' H6'1 109.1
C5' C6' H6'1 109.1
N1' C6' H6'2 109.1
C5' C6' H6'2 109.1
H6'1 C6' H6'2 107.9
N1' C7' H7'1 109.5
N1' C7' H7'2 109.5
H7'1 C7' H7'2 109.5
N1' C7' H7'3 109.5
H7'1 C7' H7'3 109.5
H7'2 C7' H7'3 109.5
N2' C8' H8'1 109.5
N2' C8' H8'2 109.5
H8'1 C8' H8'2 109.5
N2' C8' H8'3 109.5
H8'1 C8' H8'3 109.5
H8'2 C8' H8'3 109.5
N3' C9' H9'1 109.5
N3' C9' H9'2 109.5
H9'1 C9' H9'2 109.5
N3' C9' H9'3 109.5
H9'1 C9' H9'3 109.5
H9'2 C9' H9'3 109.5
N4 C10 C11 112.2(3)
N4 C10 H10A 109.2
C11 C10 H10A 109.2
N4 C10 H10B 109.2
C11 C10 H10B 109.2
H10A C10 H10B 107.9
N5 C11 C10 112.0(3)
N5 C11 H11A 109.2
C10 C11 H11A 109.2
N5 C11 H11B 109.2
C10 C11 H11B 109.2
H11A C11 H11B 107.9
N5 C12 C13 111.8(3)
N5 C12 H12A 109.3
C13 C12 H12A 109.3
N5 C12 H12B 109.3
C13 C12 H12B 109.3
H12A C12 H12B 107.9
N6 C13 C12 111.8(2)
N6 C13 H13A 109.3
C12 C13 H13A 109.3
N6 C13 H13B 109.3
C12 C13 H13B 109.3
H13A C13 H13B 107.9
N6 C14 C15 112.8(3)
N6 C14 H14A 109.0
C15 C14 H14A 109.0
N6 C14 H14B 109.0
C15 C14 H14B 109.0
H14A C14 H14B 107.8
N4 C15 C14 110.7(3)
N4 C15 H15A 109.5
C14 C15 H15A 109.5
N4 C15 H15B 109.5
C14 C15 H15B 109.5
H15A C15 H15B 108.1
N4 C16 H16A 109.5
N4 C16 H16B 109.5
H16A C16 H16B 109.5
N4 C16 H16C 109.5
H16A C16 H16C 109.5
H16B C16 H16C 109.5
N5 C17 H17A 109.5
N5 C17 H17B 109.5
H17A C17 H17B 109.5
N5 C17 H17C 109.5
H17A C17 H17C 109.5
H17B C17 H17C 109.5
N6 C18 H18A 109.5
N6 C18 H18B 109.5
H18A C18 H18B 109.5
N6 C18 H18C 109.5
H18A C18 H18C 109.5
H18B C18 H18C 109.5
N7 C19 C20 111.3(3)
N7 C19 H19A 109.4
C20 C19 H19A 109.4
N7 C19 H19B 109.4
C20 C19 H19B 109.4
H19A C19 H19B 108.0
N8 C20 C19 111.6(3)
N8 C20 H20A 109.3
C19 C20 H20A 109.3
N8 C20 H20B 109.3
C19 C20 H20B 109.3
H20A C20 H20B 108.0
N8 C21 C22 110.3(3)
N8 C21 H21A 109.6
C22 C21 H21A 109.6
N8 C21 H21B 109.6
C22 C21 H21B 109.6
H21A C21 H21B 108.1
N9 C22 C21 112.7(3)
N9 C22 H22A 109.0
C21 C22 H22A 109.0
N9 C22 H22B 109.0
C21 C22 H22B 109.0
H22A C22 H22B 107.8
N9 C23 C24 110.7(2)
N9 C23 H23A 109.5
C24 C23 H23A 109.5
N9 C23 H23B 109.5
C24 C23 H23B 109.5
H23A C23 H23B 108.1
N7 C24 C23 111.1(2)
N7 C24 H24A 109.4
C23 C24 H24A 109.4
N7 C24 H24B 109.4
C23 C24 H24B 109.4
H24A C24 H24B 108.0
N7 C25 H25A 109.5
N7 C25 H25B 109.5
H25A C25 H25B 109.5
N7 C25 H25C 109.5
H25A C25 H25C 109.5
H25B C25 H25C 109.5
N8 C26 H26A 109.5
N8 C26 H26B 109.5
H26A C26 H26B 109.5
N8 C26 H26C 109.5
H26A C26 H26C 109.5
H26B C26 H26C 109.5
N9 C27 H27A 109.5
N9 C27 H27B 109.5
H27A C27 H27B 109.5
N9 C27 H27C 109.5
H27A C27 H27C 109.5
H27B C27 H27C 109.5
F4 C29 F6 106.5(3)
F4 C29 F5 105.7(4)
F6 C29 F5 105.7(4)
F4 C29 S4 112.9(3)
F6 C29 S4 113.1(3)
F5 C29 S4 112.2(3)
O1 S3 O2 115.5(5)
O1 S3 O3 114.4(4)
O2 S3 O3 115.5(4)
O1 S3 C28 103.4(4)
O2 S3 C28 102.4(4)
O3 S3 C28 103.0(4)
F2 C28 F1 108.0(4)
F2 C28 F3 107.8(4)
F1 C28 F3 107.5(4)
F2 C28 S3 111.8(5)
F1 C28 S3 111.2(5)
F3 C28 S3 110.5(5)
O1' S3' O2' 115.2(4)
O1' S3' O3' 113.5(3)
O2' S3' O3' 115.2(3)
O1' S3' C28' 105.4(3)
O2' S3' C28' 102.4(3)
O3' S3' C28' 103.1(3)
F1' C28' F3' 106.8(4)
F1' C28' F2' 107.9(5)
F3' C28' F2' 106.6(5)
F1' C28' S3' 112.5(4)
F3' C28' S3' 111.6(4)
F2' C28' S3' 111.1(4)

loop_
_geom_bond_atom_site_label_1
_geom_bond_atom_site_label_2
_geom_bond_distance
Cu3 N7 2.071(2)
Cu3 N9 2.083(2)
Cu3 N8 2.210(3)
Cu3 S1 2.2548(8)
Cu3 S2 2.2751(8)
Cu1 N1 2.103(4)
Cu1 N1' 2.104(4)
Cu1 S1 2.1416(8)
Cu1 N3 2.151(4)
Cu1 N3' 2.151(3)
Cu1 N2' 2.195(4)
Cu1 N2 2.197(4)
Cu2 N6 2.098(2)
Cu2 N5 2.136(2)
Cu2 S2 2.1367(8)
Cu2 N4 2.201(3)
S1 S2 2.1267(10)
S4 O5 1.423(3)
S4 O4 1.432(3)
S4 O6 1.440(2)
S4 C29 1.793(5)
N4 C10 1.467(4)
N4 C16 1.468(4)
N4 C15 1.479(4)
N5 C17 1.471(4)
N5 C12 1.476(4)
N5 C11 1.486(4)
N6 C18 1.471(4)
N6 C14 1.479(4)
N6 C13 1.493(4)
N7 C25 1.467(4)
N7 C24 1.485(4)
N7 C19 1.492(4)
N8 C20 1.463(4)
N8 C26 1.472(4)
N8 C21 1.485(4)
N9 C27 1.473(4)
N9 C22 1.484(4)
N9 C23 1.497(4)
N1 C6 1.465(6)
N1 C7 1.471(6)
N1 C1 1.505(6)
C1 C2 1.508(7)
C1 H1A 0.9900
C1 H1B 0.9900
C2 N2 1.461(7)
C2 H2A 0.9900
C2 H2B 0.9900
N2 C8 1.469(6)
N2 C3 1.477(6)
C3 C4 1.507(7)
C3 H3A 0.9900
C3 H3B 0.9900
C4 N3 1.466(5)
C4 H4A 0.9900
C4 H4B 0.9900
N3 C9 1.467(5)
N3 C5 1.484(5)
C5 C6 1.507(6)
C5 H5A 0.9900
C5 H5B 0.9900
C6 H6A 0.9900
C6 H6B 0.9900
C7 H7A 0.9800
C7 H7B 0.9800
C7 H7C 0.9800
C8 H8A 0.9800
C8 H8B 0.9800
C8 H8C 0.9800
C9 H9A 0.9800
C9 H9B 0.9800
C9 H9C 0.9800
N1' C6' 1.467(5)
N1' C7' 1.472(6)
N1' C1' 1.506(6)
C1' C2' 1.508(7)
C1' H1'1 0.9900
C1' H1'2 0.9900
C2' N2' 1.459(6)
C2' H2'1 0.9900
C2' H2'2 0.9900
N2' C8' 1.467(6)
N2' C3' 1.475(6)
C3' C4' 1.508(6)
C3' H3'1 0.9900
C3' H3'2 0.9900
C4' N3' 1.467(5)
C4' H4'1 0.9900
C4' H4'2 0.9900
N3' C9' 1.469(5)
N3' C5' 1.486(5)
C5' C6' 1.508(6)
C5' H5'1 0.9900
C5' H5'2 0.9900
C6' H6'1 0.9900
C6' H6'2 0.9900
C7' H7'1 0.9800
C7' H7'2 0.9800
C7' H7'3 0.9800
C8' H8'1 0.9800
C8' H8'2 0.9800
C8' H8'3 0.9800
C9' H9'1 0.9800
C9' H9'2 0.9800
C9' H9'3 0.9800
C10 C11 1.509(5)
C10 H10A 0.9900
C10 H10B 0.9900
C11 H11A 0.9900
C11 H11B 0.9900
C12 C13 1.510(5)
C12 H12A 0.9900
C12 H12B 0.9900
C13 H13A 0.9900
C13 H13B 0.9900
C14 C15 1.507(5)
C14 H14A 0.9900
C14 H14B 0.9900
C15 H15A 0.9900
C15 H15B 0.9900
C16 H16A 0.9800
C16 H16B 0.9800
C16 H16C 0.9800
C17 H17A 0.9800
C17 H17B 0.9800
C17 H17C 0.9800
C18 H18A 0.9800
C18 H18B 0.9800
C18 H18C 0.9800
C19 C20 1.520(4)
C19 H19A 0.9900
C19 H19B 0.9900
C20 H20A 0.9900
C20 H20B 0.9900
C21 C22 1.514(5)
C21 H21A 0.9900
C21 H21B 0.9900
C22 H22A 0.9900
C22 H22B 0.9900
C23 C24 1.517(4)
C23 H23A 0.9900
C23 H23B 0.9900
C24 H24A 0.9900
C24 H24B 0.9900
C25 H25A 0.9800
C25 H25B 0.9800
C25 H25C 0.9800
C26 H26A 0.9800
C26 H26B 0.9800
C26 H26C 0.9800
C27 H27A 0.9800
C27 H27B 0.9800
C27 H27C 0.9800
C29 F4 1.331(5)
C29 F6 1.332(4)
C29 F5 1.352(5)
O1 S3 1.430(4)
O2 S3 1.434(4)
O3 S3 1.440(4)
S3 C28 1.811(7)
C28 F2 1.327(4)
C28 F1 1.328(4)
C28 F3 1.329(4)
O1' S3' 1.429(4)
O2' S3' 1.435(3)
O3' S3' 1.443(3)
S3' C28' 1.808(6)
C28' F1' 1.326(4)
C28' F3' 1.329(4)
C28' F2' 1.336(4)

loop_
_geom_torsion_atom_site_label_1
_geom_torsion_atom_site_label_2
_geom_torsion_atom_site_label_3
_geom_torsion_atom_site_label_4
_geom_torsion
N1 Cu1 S1 S2 174.3(6)
N1' Cu1 S1 S2 160.0(5)
N3 Cu1 S1 S2 27.3(5)
N3' Cu1 S1 S2 22.2(4)
N2' Cu1 S1 S2 -81.5(4)
N2 Cu1 S1 S2 -72.1(4)
N1 Cu1 S1 Cu3 108.5(6)
N1' Cu1 S1 Cu3 94.2(5)
N3 Cu1 S1 Cu3 -38.5(5)
N3' Cu1 S1 Cu3 -43.6(4)
N2' Cu1 S1 Cu3 -147.3(4)
N2 Cu1 S1 Cu3 -137.9(4)
N7 Cu3 S1 S2 -38.8(2)
N9 Cu3 S1 S2 -165.47(8)
N8 Cu3 S1 S2 103.87(8)
N7 Cu3 S1 Cu1 57.6(2)
N9 Cu3 S1 Cu1 -69.04(8)
N8 Cu3 S1 Cu1 -159.70(8)
S2 Cu3 S1 Cu1 96.43(4)
Cu1 S1 S2 Cu2 136.30(4)
Cu3 S1 S2 Cu2 -117.54(4)
Cu1 S1 S2 Cu3 -106.16(3)
N6 Cu2 S2 S1 134.06(13)
N5 Cu2 S2 S1 -15.07(11)
N4 Cu2 S2 S1 -115.31(8)
N6 Cu2 S2 Cu3 65.70(14)
N5 Cu2 S2 Cu3 -83.43(11)
N4 Cu2 S2 Cu3 176.33(8)
N7 Cu3 S2 S1 165.82(8)
N9 Cu3 S2 S1 42.6(2)
N8 Cu3 S2 S1 -103.81(8)
N7 Cu3 S2 Cu2 -97.79(8)
N9 Cu3 S2 Cu2 139.01(19)
N8 Cu3 S2 Cu2 -7.42(9)
S1 Cu3 S2 Cu2 96.39(5)
N6 Cu2 N4 C10 -114.90(19)
N5 Cu2 N4 C10 -29.49(19)
S2 Cu2 N4 C10 99.58(18)
N6 Cu2 N4 C16 126.5(3)
N5 Cu2 N4 C16 -148.1(3)
S2 Cu2 N4 C16 -19.0(3)
N6 Cu2 N4 C15 3.6(2)
N5 Cu2 N4 C15 89.0(2)
S2 Cu2 N4 C15 -141.91(17)
N6 Cu2 N5 C17 -148.3(3)
S2 Cu2 N5 C17 13.6(3)
N4 Cu2 N5 C17 127.9(3)
N6 Cu2 N5 C12 -29.69(18)
S2 Cu2 N5 C12 132.29(16)
N4 Cu2 N5 C12 -113.47(19)
N6 Cu2 N5 C11 88.5(2)
S2 Cu2 N5 C11 -109.48(19)
N4 Cu2 N5 C11 4.8(2)
N5 Cu2 N6 C18 128.4(2)
S2 Cu2 N6 C18 -27.8(3)
N4 Cu2 N6 C18 -147.6(2)
N5 Cu2 N6 C14 -111.86(19)
S2 Cu2 N6 C14 92.0(2)
N4 Cu2 N6 C14 -27.88(19)
N5 Cu2 N6 C13 6.2(2)
S2 Cu2 N6 C13 -150.03(16)
N4 Cu2 N6 C13 90.1(2)
N9 Cu3 N7 C25 149.3(2)
N8 Cu3 N7 C25 -127.0(2)
S1 Cu3 N7 C25 19.2(3)
S2 Cu3 N7 C25 -13.5(2)
N9 Cu3 N7 C24 31.33(18)
N8 Cu3 N7 C24 115.04(19)
S1 Cu3 N7 C24 -98.8(2)
S2 Cu3 N7 C24 -131.48(16)
N9 Cu3 N7 C19 -87.5(2)
N8 Cu3 N7 C19 -3.83(19)
S1 Cu3 N7 C19 142.38(19)
S2 Cu3 N7 C19 109.66(18)
N7 Cu3 N8 C20 28.66(18)
N9 Cu3 N8 C20 115.18(19)
S1 Cu3 N8 C20 -138.10(16)
S2 Cu3 N8 C20 -76.13(18)
N7 Cu3 N8 C26 147.5(2)
N9 Cu3 N8 C26 -126.0(2)
S1 Cu3 N8 C26 -19.3(2)
S2 Cu3 N8 C26 42.7(2)
N7 Cu3 N8 C21 -89.6(2)
N9 Cu3 N8 C21 -3.1(2)
S1 Cu3 N8 C21 103.60(19)
S2 Cu3 N8 C21 165.57(18)
N7 Cu3 N9 C27 -129.3(2)
N8 Cu3 N9 C27 146.5(2)
S1 Cu3 N9 C27 33.1(2)
S2 Cu3 N9 C27 -3.0(3)
N7 Cu3 N9 C22 111.8(2)
N8 Cu3 N9 C22 27.54(19)
S1 Cu3 N9 C22 -85.78(19)
S2 Cu3 N9 C22 -122.0(2)
N7 Cu3 N9 C23 -7.40(19)
N8 Cu3 N9 C23 -91.67(19)
S1 Cu3 N9 C23 155.01(17)
S2 Cu3 N9 C23 118.8(2)
N1' Cu1 N1 C6 -47(5)
S1 Cu1 N1 C6 -124.8(7)
N3 Cu1 N1 C6 29.6(6)
N3' Cu1 N1 C6 33.3(8)
N2' Cu1 N1 C6 116.9(8)
N2 Cu1 N1 C6 112.7(6)
N1' Cu1 N1 C7 71(5)
S1 Cu1 N1 C7 -6.0(9)
N3 Cu1 N1 C7 148.3(7)
N3' Cu1 N1 C7 152.1(9)
N2' Cu1 N1 C7 -124.4(9)
N2 Cu1 N1 C7 -128.6(7)
N1' Cu1 N1 C1 -165(5)
S1 Cu1 N1 C1 117.1(8)
N3 Cu1 N1 C1 -88.5(8)
N3' Cu1 N1 C1 -84.8(9)
N2' Cu1 N1 C1 -1.2(8)
N2 Cu1 N1 C1 -5.4(7)
C6 N1 C1 C2 -131.7(9)
C7 N1 C1 C2 104.7(11)
Cu1 N1 C1 C2 -19.7(11)
N1 C1 C2 N2 49.1(14)
C1 C2 N2 C8 -169.1(14)
C1 C2 N2 C3 66.5(13)
C1 C2 N2 Cu1 -48.7(10)
N1 Cu1 N2 C2 29.0(6)
N1' Cu1 N2 C2 32.2(8)
S1 Cu1 N2 C2 -118.0(6)
N3 Cu1 N2 C2 113.9(6)
N3' Cu1 N2 C2 115.7(8)
N2' Cu1 N2 C2 4(4)
N1 Cu1 N2 C8 147.0(7)
N1' Cu1 N2 C8 150.2(8)
S1 Cu1 N2 C8 0.0(7)
N3 Cu1 N2 C8 -128.1(7)
N3' Cu1 N2 C8 -126.3(8)
N2' Cu1 N2 C8 122(4)
N1 Cu1 N2 C3 -89.7(8)
N1' Cu1 N2 C3 -86.5(9)
S1 Cu1 N2 C3 123.3(7)
N3 Cu1 N2 C3 -4.8(7)
N3' Cu1 N2 C3 -3.0(9)
N2' Cu1 N2 C3 -115(4)
C2 N2 C3 C4 -131.6(9)
C8 N2 C3 C4 104.4(11)
Cu1 N2 C3 C4 -20.4(12)
N2 C3 C4 N3 50.0(15)
C3 C4 N3 C9 -170.3(15)
C3 C4 N3 C5 64.8(14)
C3 C4 N3 Cu1 -50.2(11)
N1 Cu1 N3 C4 112.8(6)
N1' Cu1 N3 C4 121.8(7)
S1 Cu1 N3 C4 -86.1(7)
N3' Cu1 N3 C4 2(10)
N2' Cu1 N3 C4 37.6(6)
N2 Cu1 N3 C4 28.5(6)
N1 Cu1 N3 C9 -129.3(7)
N1' Cu1 N3 C9 -120.3(7)
S1 Cu1 N3 C9 31.8(8)
N3' Cu1 N3 C9 120(10)
N2' Cu1 N3 C9 155.5(7)
N2 Cu1 N3 C9 146.4(7)
N1 Cu1 N3 C5 -6.4(8)
N1' Cu1 N3 C5 2.6(8)
S1 Cu1 N3 C5 154.7(8)
N3' Cu1 N3 C5 -117(11)
N2' Cu1 N3 C5 -81.6(8)
N2 Cu1 N3 C5 -90.7(8)
C4 N3 C5 C6 -130.9(9)
C9 N3 C5 C6 105.1(11)
Cu1 N3 C5 C6 -18.7(12)
C7 N1 C6 C5 -170.4(14)
C1 N1 C6 C5 65.9(13)
Cu1 N1 C6 C5 -50.0(10)
N3 C5 C6 N1 48.4(14)
N1 Cu1 N1' C6' 127(4)
S1 Cu1 N1' C6' -118.8(5)
N3 Cu1 N1' C6' 25.3(7)
N3' Cu1 N1' C6' 28.8(5)
N2' Cu1 N1' C6' 112.0(5)
N2 Cu1 N1' C6' 107.5(7)
N1 Cu1 N1' C7' -114(5)
S1 Cu1 N1' C7' 0.3(7)
N3 Cu1 N1' C7' 144.4(8)
N3' Cu1 N1' C7' 147.9(6)
N2' Cu1 N1' C7' -128.9(6)
N2 Cu1 N1' C7' -133.5(8)
N1 Cu1 N1' C1' 10(4)
S1 Cu1 N1' C1' 123.8(6)
N3 Cu1 N1' C1' -92.1(7)
N3' Cu1 N1' C1' -88.6(6)
N2' Cu1 N1' C1' -5.5(6)
N2 Cu1 N1' C1' -10.0(7)
C6' N1' C1' C2' -131.7(7)
C7' N1' C1' C2' 105.8(9)
Cu1 N1' C1' C2' -19.9(9)
N1' C1' C2' N2' 49.5(11)
C1' C2' N2' C8' -167.5(10)
C1' C2' N2' C3' 66.2(10)
C1' C2' N2' Cu1 -49.1(8)
N1 Cu1 N2' C2' 26.7(7)
N1' Cu1 N2' C2' 29.2(5)
S1 Cu1 N2' C2' -116.9(5)
N3 Cu1 N2' C2' 111.7(7)
N3' Cu1 N2' C2' 114.1(5)
N1 Cu1 N2' C8' 144.9(8)
N1' Cu1 N2' C8' 147.4(6)
S1 Cu1 N2' C8' 1.3(6)
N3 Cu1 N2' C8' -130.1(8)
N3' Cu1 N2' C8' -127.8(6)
N2 Cu1 N2' C8' -61(4)
N1 Cu1 N2' C3' -92.6(8)
N1' Cu1 N2' C3' -90.0(6)
S1 Cu1 N2' C3' 123.8(5)
N3 Cu1 N2' C3' -7.6(7)
N3' Cu1 N2' C3' -5.2(6)
N2 Cu1 N2' C3' 62(4)
C2' N2' C3' C4' -131.9(7)
C8' N2' C3' C4' 102.0(9)
Cu1 N2' C3' C4' -20.5(9)
N2' C3' C4' N3' 51.2(11)
C3' C4' N3' C9' -173.0(11)
C3' C4' N3' C5' 63.0(10)
C3' C4' N3' Cu1 -51.5(8)
N1 Cu1 N3' C4' 104.6(6)
N1' Cu1 N3' C4' 113.7(5)
S1 Cu1 N3' C4' -91.5(6)
N3 Cu1 N3' C4' 174(10)
N2' Cu1 N3' C4' 29.3(5)
N2 Cu1 N3' C4' 20.2(6)
N1 Cu1 N3' C9' -137.3(6)
N1' Cu1 N3' C9' -128.3(5)
S1 Cu1 N3' C9' 26.5(6)
N3 Cu1 N3' C9' -68(10)
N2' Cu1 N3' C9' 147.3(5)
N2 Cu1 N3' C9' 138.3(6)
N1 Cu1 N3' C5' -13.9(7)
N1' Cu1 N3' C5' -4.8(6)
S1 Cu1 N3' C5' 150.0(7)
N3 Cu1 N3' C5' 55(10)
N2' Cu1 N3' C5' -89.2(6)
N2 Cu1 N3' C5' -98.3(7)
C4' N3' C5' C6' -131.9(7)
C9' N3' C5' C6' 104.9(9)
Cu1 N3' C5' C6' -20.7(9)
C7' N1' C6' C5' -171.9(10)
C1' N1' C6' C5' 65.4(9)
Cu1 N1' C6' C5' -50.1(8)
N3' C5' C6' N1' 49.9(11)
C16 N4 C10 C11 171.0(3)
C15 N4 C10 C11 -62.9(4)
Cu2 N4 C10 C11 51.1(3)
C17 N5 C11 C10 -103.7(3)
C12 N5 C11 C10 132.6(3)
Cu2 N5 C11 C10 21.7(3)
N4 C10 C11 N5 -52.6(4)
C17 N5 C12 C13 170.7(3)
C11 N5 C12 C13 -65.5(3)
Cu2 N5 C12 C13 49.5(3)
C18 N6 C13 C12 -105.4(3)
C14 N6 C13 C12 132.2(3)
Cu2 N6 C13 C12 19.4(3)
N5 C12 C13 N6 -49.0(4)
C18 N6 C14 C15 172.6(3)
C13 N6 C14 C15 -65.3(3)
Cu2 N6 C14 C15 50.4(3)
C10 N4 C15 C14 131.6(3)
C16 N4 C15 C14 -102.1(3)
Cu2 N4 C15 C14 22.0(3)
N6 C14 C15 N4 -50.6(4)
C25 N7 C19 C20 103.3(3)
C24 N7 C19 C20 -133.8(3)
Cu3 N7 C19 C20 -22.1(3)
C26 N8 C20 C19 -169.1(3)
C21 N8 C20 C19 64.6(3)
Cu3 N8 C20 C19 -49.3(3)
N7 C19 C20 N8 51.4(4)
C20 N8 C21 C22 -132.1(3)
C26 N8 C21 C22 101.5(3)
Cu3 N8 C21 C22 -22.4(3)
C27 N9 C22 C21 -171.4(3)
C23 N9 C22 C21 65.7(3)
Cu3 N9 C22 C21 -50.2(3)
N8 C21 C22 N9 50.3(4)
C27 N9 C23 C24 104.8(3)
C22 N9 C23 C24 -132.7(3)
Cu3 N9 C23 C24 -18.9(3)
C25 N7 C24 C23 -171.7(3)
C19 N7 C24 C23 65.7(3)
Cu3 N7 C24 C23 -51.2(3)
N9 C23 C24 N7 49.1(3)
O5 S4 C29 F4 176.8(3)
O4 S4 C29 F4 -62.2(3)
O6 S4 C29 F4 57.8(3)
O5 S4 C29 F6 -62.0(3)
O4 S4 C29 F6 58.9(3)
O6 S4 C29 F6 178.9(3)
O5 S4 C29 F5 57.5(3)
O4 S4 C29 F5 178.5(3)
O6 S4 C29 F5 -61.5(3)
O1 S3 C28 F2 -176.0(11)
O2 S3 C28 F2 63.6(11)
O3 S3 C28 F2 -56.7(11)
O1 S3 C28 F1 63.2(11)
O2 S3 C28 F1 -57.1(12)
O3 S3 C28 F1 -177.4(12)
O1 S3 C28 F3 -56.0(11)
O2 S3 C28 F3 -176.4(12)
O3 S3 C28 F3 63.3(12)
O1' S3' C28' F1' 61.2(8)
O2' S3' C28' F1' -59.7(8)
O3' S3' C28' F1' -179.5(8)
O1' S3' C28' F3' -58.8(8)
O2' S3' C28' F3' -179.7(8)
O3' S3' C28' F3' 60.4(8)
O1' S3' C28' F2' -177.7(7)
O2' S3' C28' F2' 61.4(8)
O3' S3' C28' F2' -58.5(8)
